data_8103258
loop_
_publ_author_name
'Xin-Li Zhang'

_publ_contact_author
;
Xin-Li Zhang
Department of Chemistry and Chemical Engineering, 
Baoji University of Arts and Sciences,
Baoji, Shaanxi  721013
People's Republic of China
;
_publ_section_title
;
 Crystal structure of
 bis[2-bromo-4-chloro-6-[(3-nitro-phenylimino)methyl]phenol]copper(II),
 Cu(C13H7BrClN2O3)2
;
_journal_issue 4
_journal_name_full 'Zeitschrift f\"ur Kristallographie - New Crystal Structures'
_journal_page_first 635
_journal_volume 226
_journal_year 2011
_chemical_formula_sum 'C26 H14 Br2 Cl2 Cu N4 O6'
_chemical_formula_weight 772.66
_space_group_IT_number 2
_symmetry_cell_setting triclinic
_symmetry_space_group_name_Hall '-P 1'
_symmetry_space_group_name_H-M 'P -1'
_atom_sites_solution_hydrogens geom
_atom_sites_solution_primary direct
_atom_sites_solution_secondary difmap
_audit_creation_method SHELXL-97
_cell_angle_alpha 72.617(8)
_cell_angle_beta 82.070(9)
_cell_angle_gamma 81.312(10)
_cell_formula_units_Z 2
_cell_length_a 7.879(2)
_cell_length_b 12.568(3)
_cell_length_c 14.209(4)
_cell_measurement_reflns_used 4354
_cell_measurement_temperature 153(2)
_cell_measurement_theta_max 29.128
_cell_measurement_theta_min 1.933
_cell_volume 1320.9(6)
_computing_cell_refinement 'CrystalClear (Rigaku Inc., 2008)'
_computing_data_collection 'CrystalClear (Rigaku Inc., 2008)'
_computing_data_reduction 'CrystalClear (Rigaku Inc., 2008)'
_computing_structure_refinement 'SHELXL-97 (Sheldrick, 1997)'
_computing_structure_solution 'SHELXS-97 (Sheldrick, 1990)'
_diffrn_ambient_temperature 153(2)
_diffrn_detector_area_resol_mean 28.5714
_diffrn_measured_fraction_theta_full 0.968
_diffrn_measured_fraction_theta_max 0.968
_diffrn_measurement_device_type AFC10/Saturn724+
_diffrn_measurement_method 'phi and omega scans'
_diffrn_radiation_monochromator graphite
_diffrn_radiation_source 'Rotating Anode'
_diffrn_radiation_type MoK\a
_diffrn_radiation_wavelength 0.71073
_diffrn_reflns_av_R_equivalents 0.0365
_diffrn_reflns_av_sigmaI/netI 0.0639
_diffrn_reflns_limit_h_max 10
_diffrn_reflns_limit_h_min -10
_diffrn_reflns_limit_k_max 16
_diffrn_reflns_limit_k_min -17
_diffrn_reflns_limit_l_max 19
_diffrn_reflns_limit_l_min -19
_diffrn_reflns_number 14824
_diffrn_reflns_theta_full 29.12
_diffrn_reflns_theta_max 29.12
_diffrn_reflns_theta_min 2.58
_diffrn_standards_decay_% 0
_diffrn_standards_interval_count 0
_diffrn_standards_interval_time 0
_diffrn_standards_number 0
_exptl_absorpt_coefficient_mu 4.106
_exptl_absorpt_correction_T_max 0.5860
_exptl_absorpt_correction_T_min 0.503
_exptl_absorpt_correction_type multi-scan
_exptl_crystal_colour Gray
_exptl_crystal_density_diffrn 1.943
_exptl_crystal_density_method 'not measured'
_exptl_crystal_description Block
_exptl_crystal_F_000 758
_exptl_crystal_size_max 0.17
_exptl_crystal_size_mid 0.17
_exptl_crystal_size_min 0.13
_refine_diff_density_max 0.615
_refine_diff_density_min -0.436
_refine_diff_density_rms 0.106
_refine_ls_extinction_method none
_refine_ls_goodness_of_fit_ref 1.002
_refine_ls_hydrogen_treatment constr
_refine_ls_matrix_type full
_refine_ls_number_parameters 370
_refine_ls_number_reflns 6882
_refine_ls_number_restraints 0
_refine_ls_restrained_S_all 1.002
_refine_ls_R_factor_all 0.0581
_refine_ls_R_factor_gt 0.0355
_refine_ls_shift/su_max 0.001
_refine_ls_shift/su_mean 0.000
_refine_ls_structure_factor_coef Fsqd
_refine_ls_weighting_details 'calc w=1/[\s^2^(Fo^2^)+(0.0236P)^2^+0.1360P] where P=(Fo^2^+2Fc^2^)/3'
_refine_ls_weighting_scheme calc
_refine_ls_wR_factor_gt 0.0666
_refine_ls_wR_factor_ref 0.0718
_reflns_number_gt 4959
_reflns_number_total 7111
_reflns_threshold_expression >2sigma(I)
_cod_data_source_file 1267-3620.cff
_cod_data_source_block I
_cod_depositor_comments
;
The following automatic conversions were performed:

'_symmetry_cell_setting' value 'Triclinic' changed to 'triclinic'
according to /home/saulius/struct/CIF-dictionaries/cif_core.dic
dictionary named 'cif_core.dic' version 2.4.1 from 2010-06-29.

Automatic conversion script
Id: cif_fix_values 1715 2011-07-08 13:25:40Z adriana 

The following automatic conversions were performed:

'_exptl_absorpt_correction_type' value 'Multi-scans' was replaced
with the value 'multi-scan' as specified in the replacement file
'src/cod-tools/trunk/data/replacement-values/replacement_values.lst'.

Automatic conversion script
Id: cif_fix_values 5376 2017-05-30 11:51:03Z andrius 
;
_cod_original_sg_symbol_H-M P-1
_cod_original_formula_sum 'C26 H14 Br2 Cl2 Cu N4 O6 '
_cod_database_code 8103258

loop_
_symmetry_equiv_pos_as_xyz
'x, y, z'
'-x, -y, -z'

loop_
_atom_site_label
_atom_site_type_symbol
_atom_site_fract_x
_atom_site_fract_y
_atom_site_fract_z
_atom_site_U_iso_or_equiv
_atom_site_adp_type
_atom_site_occupancy
_atom_site_symmetry_multiplicity
_atom_site_calc_flag
_atom_site_refinement_flags
Cu1 Cu 0.57940(5) 0.26441(3) 0.71019(3) 0.01516(9) Uani 1 1 d .
Br1 Br 0.55464(4) 0.66341(2) 0.63364(2) 0.02352(8) Uani 1 1 d .
Br2 Br 0.42723(4) -0.09833(2) 0.73263(2) 0.02406(8) Uani 1 1 d .
Cl1 Cl 0.93021(11) 0.67263(6) 0.27384(6) 0.02861(19) Uani 1 1 d .
Cl2 Cl 0.12412(10) -0.12949(6) 1.11275(5) 0.02163(16) Uani 1 1 d .
O1 O 0.6049(3) 0.41833(15) 0.65459(15) 0.0205(5) Uani 1 1 d .
O2 O 1.0005(3) -0.13975(17) 0.81181(16) 0.0287(5) Uani 1 1 d .
O3 O 1.0551(3) -0.24926(17) 0.71570(17) 0.0334(6) Uani 1 1 d .
O4 O 0.4919(3) 0.12447(15) 0.74555(15) 0.0197(5) Uani 1 1 d .
O5 O 0.9262(3) 0.5110(2) 0.8844(3) 0.0707(11) Uani 1 1 d .
O6 O 0.7932(3) 0.66783(19) 0.90141(19) 0.0402(7) Uani 1 1 d .
N1 N 0.7274(3) 0.22406(18) 0.59688(17) 0.0146(5) Uani 1 1 d .
N2 N 0.9884(3) -0.1620(2) 0.73482(19) 0.0237(6) Uani 1 1 d .
N3 N 0.4759(3) 0.29524(18) 0.83673(17) 0.0148(5) Uani 1 1 d .
N4 N 0.7957(4) 0.5752(2) 0.8883(2) 0.0311(7) Uani 1 1 d .
C1 C 0.7659(4) 0.4171(2) 0.4993(2) 0.0156(6) Uani 1 1 d .
C2 C 0.6775(4) 0.4695(2) 0.5695(2) 0.0160(6) Uani 1 1 d .
C3 C 0.6703(4) 0.5899(2) 0.5413(2) 0.0158(6) Uani 1 1 d .
C4 C 0.7449(4) 0.6501(2) 0.4523(2) 0.0192(6) Uani 1 1 d .
H4 H 0.7361 0.7296 0.4361 0.023 Uiso 1 1 calc R
C5 C 0.8333(4) 0.5948(2) 0.3855(2) 0.0192(6) Uani 1 1 d .
C6 C 0.8436(4) 0.4798(2) 0.4077(2) 0.0190(6) Uani 1 1 d .
H6 H 0.9029 0.4425 0.3614 0.023 Uiso 1 1 calc R
C7 C 0.7830(4) 0.2970(2) 0.5176(2) 0.0171(6) Uani 1 1 d .
H7 H 0.8415 0.2683 0.4656 0.021 Uiso 1 1 calc R
C8 C 0.7621(4) 0.1091(2) 0.5935(2) 0.0165(6) Uani 1 1 d .
C9 C 0.7104(4) 0.0770(2) 0.5175(2) 0.0202(7) Uani 1 1 d .
H9 H 0.6472 0.1307 0.4684 0.024 Uiso 1 1 calc R
C10 C 0.7499(4) -0.0326(2) 0.5125(2) 0.0200(7) Uani 1 1 d .
H10 H 0.7143 -0.0535 0.4599 0.024 Uiso 1 1 calc R
C11 C 0.8410(4) -0.1118(2) 0.5838(2) 0.0189(6) Uani 1 1 d .
H11 H 0.8696 -0.1870 0.5809 0.023 Uiso 1 1 calc R
C12 C 0.8889(4) -0.0784(2) 0.6588(2) 0.0165(6) Uani 1 1 d .
C13 C 0.8509(4) 0.0302(2) 0.6672(2) 0.0166(6) Uani 1 1 d .
H13 H 0.8842 0.0498 0.7211 0.020 Uiso 1 1 calc R
C14 C 0.3578(4) 0.1168(2) 0.9100(2) 0.0155(6) Uani 1 1 d .
C15 C 0.4095(4) 0.0726(2) 0.8280(2) 0.0155(6) Uani 1 1 d .
C16 C 0.3645(4) -0.0366(2) 0.8403(2) 0.0147(6) Uani 1 1 d .
C17 C 0.2779(4) -0.0979(2) 0.9262(2) 0.0165(6) Uani 1 1 d .
H17 H 0.2495 -0.1704 0.9314 0.020 Uiso 1 1 calc R
C18 C 0.2331(4) -0.0511(2) 1.0049(2) 0.0156(6) Uani 1 1 d .
C19 C 0.2706(4) 0.0540(2) 0.9972(2) 0.0173(6) Uani 1 1 d .
H19 H 0.2373 0.0850 1.0513 0.021 Uiso 1 1 calc R
C20 C 0.3900(4) 0.2268(2) 0.9071(2) 0.0157(6) Uani 1 1 d .
H20 H 0.3432 0.2523 0.9629 0.019 Uiso 1 1 calc R
C21 C 0.4799(4) 0.4036(2) 0.8528(2) 0.0145(6) Uani 1 1 d .
C22 C 0.3269(4) 0.4739(2) 0.8598(2) 0.0194(6) Uani 1 1 d .
H22 H 0.2210 0.4515 0.8521 0.023 Uiso 1 1 calc R
C23 C 0.3278(4) 0.5756(2) 0.8779(2) 0.0213(7) Uani 1 1 d .
H23 H 0.2227 0.6226 0.8834 0.026 Uiso 1 1 calc R
C24 C 0.4817(4) 0.6089(2) 0.8879(2) 0.0193(7) Uani 1 1 d .
H24 H 0.4840 0.6785 0.9011 0.023 Uiso 1 1 calc R
C25 C 0.6320(4) 0.5394(2) 0.8785(2) 0.0181(6) Uani 1 1 d .
C26 C 0.6349(4) 0.4369(2) 0.8599(2) 0.0175(6) Uani 1 1 d .
H26 H 0.7406 0.3911 0.8523 0.021 Uiso 1 1 calc R

loop_
_atom_site_aniso_label
_atom_site_aniso_U_11
_atom_site_aniso_U_22
_atom_site_aniso_U_33
_atom_site_aniso_U_23
_atom_site_aniso_U_13
_atom_site_aniso_U_12
Cu1 0.0189(2) 0.01243(17) 0.01409(18) -0.00473(14) 0.00311(14) -0.00379(14)
Br1 0.0381(2) 0.01422(15) 0.01788(16) -0.00605(12) -0.00018(14) -0.00134(13)
Br2 0.0372(2) 0.01907(15) 0.01810(16) -0.00900(12) 0.00533(13) -0.00963(14)
Cl1 0.0360(5) 0.0257(4) 0.0198(4) 0.0000(3) 0.0077(3) -0.0132(3)
Cl2 0.0256(4) 0.0206(4) 0.0159(3) -0.0008(3) 0.0028(3) -0.0076(3)
O1 0.0319(13) 0.0127(10) 0.0151(11) -0.0038(8) 0.0053(9) -0.0041(9)
O2 0.0363(14) 0.0298(12) 0.0206(12) -0.0056(10) -0.0078(10) -0.0042(10)
O3 0.0442(16) 0.0228(12) 0.0306(14) -0.0109(10) -0.0089(12) 0.0160(11)
O4 0.0281(12) 0.0165(10) 0.0153(11) -0.0063(8) 0.0076(9) -0.0098(9)
O5 0.0195(15) 0.068(2) 0.152(4) -0.076(2) -0.0033(18) -0.0032(14)
O6 0.0460(17) 0.0358(14) 0.0510(18) -0.0277(13) 0.0108(13) -0.0255(12)
N1 0.0180(13) 0.0133(11) 0.0134(12) -0.0064(9) 0.0014(10) -0.0019(10)
N2 0.0246(15) 0.0212(14) 0.0207(14) -0.0001(11) -0.0011(11) -0.0019(11)
N3 0.0182(13) 0.0118(11) 0.0165(12) -0.0074(10) 0.0009(10) -0.0033(10)
N4 0.0287(17) 0.0353(16) 0.0379(18) -0.0224(14) 0.0079(13) -0.0157(13)
C1 0.0165(15) 0.0149(14) 0.0154(14) -0.0042(11) 0.0010(12) -0.0042(12)
C2 0.0152(15) 0.0172(14) 0.0162(14) -0.0052(12) -0.0010(12) -0.0029(12)
C3 0.0174(15) 0.0158(14) 0.0160(14) -0.0074(11) -0.0006(12) -0.0028(12)
C4 0.0241(17) 0.0125(14) 0.0210(16) -0.0028(12) -0.0046(13) -0.0043(12)
C5 0.0175(16) 0.0210(15) 0.0165(15) -0.0008(12) 0.0036(12) -0.0079(12)
C6 0.0219(17) 0.0206(15) 0.0158(15) -0.0077(12) 0.0028(12) -0.0052(13)
C7 0.0160(15) 0.0174(14) 0.0195(15) -0.0097(12) 0.0019(12) -0.0009(12)
C8 0.0161(15) 0.0145(14) 0.0194(15) -0.0086(12) 0.0044(12) -0.0016(12)
C9 0.0258(17) 0.0159(14) 0.0194(15) -0.0053(12) -0.0041(13) -0.0015(13)
C10 0.0251(17) 0.0201(15) 0.0184(15) -0.0104(12) -0.0015(13) -0.0040(13)
C11 0.0205(16) 0.0161(14) 0.0194(16) -0.0072(12) 0.0048(12) -0.0016(12)
C12 0.0164(15) 0.0143(14) 0.0173(15) -0.0041(11) 0.0026(12) -0.0016(12)
C13 0.0182(16) 0.0179(14) 0.0146(14) -0.0062(12) 0.0009(12) -0.0038(12)
C14 0.0156(15) 0.0132(14) 0.0189(15) -0.0061(12) -0.0014(12) -0.0031(11)
C15 0.0146(15) 0.0151(14) 0.0170(14) -0.0045(11) -0.0019(11) -0.0014(11)
C16 0.0171(15) 0.0144(14) 0.0141(14) -0.0073(11) -0.0007(11) -0.0006(11)
C17 0.0181(16) 0.0127(14) 0.0188(15) -0.0038(12) -0.0028(12) -0.0031(12)
C18 0.0127(15) 0.0169(14) 0.0137(14) 0.0010(11) -0.0003(11) -0.0034(11)
C19 0.0174(16) 0.0200(15) 0.0145(14) -0.0056(12) -0.0009(12) -0.0012(12)
C20 0.0143(15) 0.0188(14) 0.0151(14) -0.0082(12) -0.0007(11) 0.0008(12)
C21 0.0195(16) 0.0127(13) 0.0125(14) -0.0069(11) -0.0003(11) -0.0004(11)
C22 0.0150(16) 0.0196(15) 0.0246(17) -0.0092(13) -0.0018(12) 0.0002(12)
C23 0.0235(18) 0.0181(15) 0.0208(16) -0.0056(12) -0.0040(13) 0.0040(13)
C24 0.0306(18) 0.0111(14) 0.0151(15) -0.0038(11) 0.0009(13) -0.0022(13)
C25 0.0186(16) 0.0195(15) 0.0182(15) -0.0067(12) 0.0013(12) -0.0083(12)
C26 0.0168(16) 0.0175(14) 0.0180(15) -0.0064(12) 0.0016(12) -0.0020(12)

loop_
_atom_type_symbol
_atom_type_description
_atom_type_scat_dispersion_real
_atom_type_scat_dispersion_imag
_atom_type_scat_source
C C 0.0033 0.0016 'International Tables Vol C Tables 4.2.6.8 and 6.1.1.4'
H H 0.0000 0.0000 'International Tables Vol C Tables 4.2.6.8 and 6.1.1.4'
N N 0.0061 0.0033 'International Tables Vol C Tables 4.2.6.8 and 6.1.1.4'
O O 0.0106 0.0060 'International Tables Vol C Tables 4.2.6.8 and 6.1.1.4'
Cl Cl 0.1484 0.1585 'International Tables Vol C Tables 4.2.6.8 and 6.1.1.4'
Br Br -0.2901 2.4595 'International Tables Vol C Tables 4.2.6.8 and 6.1.1.4'
Cu Cu 0.3201 1.2651 'International Tables Vol C Tables 4.2.6.8 and 6.1.1.4'

loop_
_geom_angle_atom_site_label_1
_geom_angle_atom_site_label_2
_geom_angle_atom_site_label_3
_geom_angle
O4 Cu1 O1 162.35(10)
O4 Cu1 N3 92.35(9)
O1 Cu1 N3 89.61(9)
O4 Cu1 N1 89.61(9)
O1 Cu1 N1 92.01(9)
N3 Cu1 N1 168.33(10)
C2 O1 Cu1 129.73(18)
C15 O4 Cu1 129.41(19)
C7 N1 C8 114.7(2)
C7 N1 Cu1 123.85(19)
C8 N1 Cu1 121.01(17)
O2 N2 O3 124.4(3)
O2 N2 C12 118.3(2)
O3 N2 C12 117.3(3)
C20 N3 C21 114.4(2)
C20 N3 Cu1 124.41(19)
C21 N3 Cu1 120.94(17)
O5 N4 O6 123.6(3)
O5 N4 C25 118.0(3)
O6 N4 C25 118.4(3)
C2 C1 C6 121.5(3)
C2 C1 C7 121.6(3)
C6 C1 C7 116.9(3)
O1 C2 C1 125.1(3)
O1 C2 C3 119.2(3)
C1 C2 C3 115.6(3)
C4 C3 C2 122.6(3)
C4 C3 Br1 120.4(2)
C2 C3 Br1 117.0(2)
C3 C4 C5 119.9(3)
C3 C4 H4 120.0
C5 C4 H4 120.0
C6 C5 C4 120.3(3)
C6 C5 Cl1 120.5(2)
C4 C5 Cl1 119.2(2)
C5 C6 C1 120.0(3)
C5 C6 H6 120.0
C1 C6 H6 120.0
N1 C7 C1 127.1(3)
N1 C7 H7 116.4
C1 C7 H7 116.4
C9 C8 C13 120.0(3)
C9 C8 N1 120.9(3)
C13 C8 N1 119.1(3)
C10 C9 C8 120.7(3)
C10 C9 H9 119.6
C8 C9 H9 119.6
C11 C10 C9 120.2(3)
C11 C10 H10 119.9
C9 C10 H10 119.9
C12 C11 C10 118.0(3)
C12 C11 H11 121.0
C10 C11 H11 121.0
C11 C12 C13 123.7(3)
C11 C12 N2 118.5(3)
C13 C12 N2 117.7(3)
C12 C13 C8 117.3(3)
C12 C13 H13 121.3
C8 C13 H13 121.3
C19 C14 C15 120.9(3)
C19 C14 C20 117.3(3)
C15 C14 C20 121.8(3)
O4 C15 C14 124.7(3)
O4 C15 C16 119.6(3)
C14 C15 C16 115.7(3)
C17 C16 C15 123.1(3)
C17 C16 Br2 119.5(2)
C15 C16 Br2 117.3(2)
C16 C17 C18 118.7(2)
C16 C17 H17 120.6
C18 C17 H17 120.6
C19 C18 C17 120.9(3)
C19 C18 Cl2 120.9(2)
C17 C18 Cl2 118.1(2)
C18 C19 C14 120.6(3)
C18 C19 H19 119.7
C14 C19 H19 119.7
N3 C20 C14 127.0(3)
N3 C20 H20 116.5
C14 C20 H20 116.5
C26 C21 C22 120.3(3)
C26 C21 N3 119.8(2)
C22 C21 N3 119.9(3)
C23 C22 C21 120.6(3)
C23 C22 H22 119.7
C21 C22 H22 119.7
C22 C23 C24 119.8(3)
C22 C23 H23 120.1
C24 C23 H23 120.1
C25 C24 C23 118.6(3)
C25 C24 H24 120.7
C23 C24 H24 120.7
C24 C25 C26 122.7(3)
C24 C25 N4 118.7(3)
C26 C25 N4 118.6(3)
C21 C26 C25 117.8(3)
C21 C26 H26 121.1
C25 C26 H26 121.1

loop_
_geom_bond_atom_site_label_1
_geom_bond_atom_site_label_2
_geom_bond_distance
Cu1 O4 1.8880(19)
Cu1 O1 1.8887(19)
Cu1 N3 1.991(2)
Cu1 N1 2.000(2)
Br1 C3 1.884(3)
Br2 C16 1.889(3)
Cl1 C5 1.739(3)
Cl2 C18 1.745(3)
O1 C2 1.288(3)
O2 N2 1.226(3)
O3 N2 1.232(3)
O4 C15 1.296(3)
O5 N4 1.213(4)
O6 N4 1.229(3)
N1 C7 1.292(3)
N1 C8 1.443(3)
N2 C12 1.481(4)
N3 C20 1.294(3)
N3 C21 1.452(3)
N4 C25 1.466(4)
C1 C2 1.406(4)
C1 C6 1.415(4)
C1 C7 1.442(4)
C2 C3 1.439(4)
C3 C4 1.369(4)
C4 C5 1.391(4)
C4 H4 0.9500
C5 C6 1.377(4)
C6 H6 0.9500
C7 H7 0.9500
C8 C9 1.388(4)
C8 C13 1.394(4)
C9 C10 1.388(4)
C9 H9 0.9500
C10 C11 1.384(4)
C10 H10 0.9500
C11 C12 1.370(4)
C11 H11 0.9500
C12 C13 1.390(4)
C13 H13 0.9500
C14 C19 1.405(4)
C14 C15 1.422(4)
C14 C20 1.430(4)
C15 C16 1.424(4)
C16 C17 1.385(4)
C17 C18 1.394(4)
C17 H17 0.9500
C18 C19 1.367(4)
C19 H19 0.9500
C20 H20 0.9500
C21 C26 1.375(4)
C21 C22 1.393(4)
C22 C23 1.378(4)
C22 H22 0.9500
C23 C24 1.379(4)
C23 H23 0.9500
C24 C25 1.378(4)
C24 H24 0.9500
C25 C26 1.386(4)
C26 H26 0.9500

loop_
_geom_torsion_atom_site_label_1
_geom_torsion_atom_site_label_2
_geom_torsion_atom_site_label_3
_geom_torsion_atom_site_label_4
_geom_torsion
O4 Cu1 O1 C2 -88.5(4)
N3 Cu1 O1 C2 175.0(3)
N1 Cu1 O1 C2 6.6(3)
O1 Cu1 O4 C15 -101.2(3)
N3 Cu1 O4 C15 -5.1(3)
N1 Cu1 O4 C15 163.4(2)
O4 Cu1 N1 C7 154.8(2)
O1 Cu1 N1 C7 -7.6(2)
N3 Cu1 N1 C7 -105.4(5)
O4 Cu1 N1 C8 -17.4(2)
O1 Cu1 N1 C8 -179.8(2)
N3 Cu1 N1 C8 82.4(5)
O4 Cu1 N3 C20 1.9(2)
O1 Cu1 N3 C20 164.4(2)
N1 Cu1 N3 C20 -97.6(5)
O4 Cu1 N3 C21 -172.6(2)
O1 Cu1 N3 C21 -10.2(2)
N1 Cu1 N3 C21 87.9(5)
Cu1 O1 C2 C1 -4.1(4)
Cu1 O1 C2 C3 175.9(2)
C6 C1 C2 O1 -179.4(3)
C7 C1 C2 O1 0.1(5)
C6 C1 C2 C3 0.6(4)
C7 C1 C2 C3 -179.9(3)
O1 C2 C3 C4 179.8(3)
C1 C2 C3 C4 -0.2(4)
O1 C2 C3 Br1 0.5(4)
C1 C2 C3 Br1 -179.5(2)
C2 C3 C4 C5 -0.7(5)
Br1 C3 C4 C5 178.5(2)
C3 C4 C5 C6 1.3(5)
C3 C4 C5 Cl1 -178.9(2)
C4 C5 C6 C1 -0.9(5)
Cl1 C5 C6 C1 179.3(2)
C2 C1 C6 C5 -0.1(5)
C7 C1 C6 C5 -179.6(3)
C8 N1 C7 C1 179.4(3)
Cu1 N1 C7 C1 6.7(4)
C2 C1 C7 N1 -1.9(5)
C6 C1 C7 N1 177.6(3)
C7 N1 C8 C9 -54.6(4)
Cu1 N1 C8 C9 118.3(3)
C7 N1 C8 C13 124.5(3)
Cu1 N1 C8 C13 -62.5(3)
C13 C8 C9 C10 -1.7(5)
N1 C8 C9 C10 177.5(3)
C8 C9 C10 C11 0.4(5)
C9 C10 C11 C12 0.4(5)
C10 C11 C12 C13 0.1(5)
C10 C11 C12 N2 -179.3(3)
O2 N2 C12 C11 -165.2(3)
O3 N2 C12 C11 15.5(4)
O2 N2 C12 C13 15.4(4)
O3 N2 C12 C13 -163.9(3)
C11 C12 C13 C8 -1.4(4)
N2 C12 C13 C8 178.0(3)
C9 C8 C13 C12 2.1(4)
N1 C8 C13 C12 -177.0(2)
Cu1 O4 C15 C14 4.0(4)
Cu1 O4 C15 C16 -176.12(19)
C19 C14 C15 O4 -179.2(3)
C20 C14 C15 O4 1.6(5)
C19 C14 C15 C16 0.9(4)
C20 C14 C15 C16 -178.2(3)
O4 C15 C16 C17 179.5(3)
C14 C15 C16 C17 -0.7(4)
O4 C15 C16 Br2 -0.8(4)
C14 C15 C16 Br2 179.1(2)
C15 C16 C17 C18 -0.4(4)
Br2 C16 C17 C18 179.8(2)
C16 C17 C18 C19 1.3(4)
C16 C17 C18 Cl2 -179.9(2)
C17 C18 C19 C14 -1.0(4)
Cl2 C18 C19 C14 -179.8(2)
C15 C14 C19 C18 -0.1(4)
C20 C14 C19 C18 179.1(3)
C21 N3 C20 C14 177.2(3)
Cu1 N3 C20 C14 2.3(4)
C19 C14 C20 N3 175.9(3)
C15 C14 C20 N3 -4.9(5)
C20 N3 C21 C26 118.2(3)
Cu1 N3 C21 C26 -66.8(3)
C20 N3 C21 C22 -62.5(4)
Cu1 N3 C21 C22 112.5(3)
C26 C21 C22 C23 -2.6(4)
N3 C21 C22 C23 178.1(3)
C21 C22 C23 C24 0.8(5)
C22 C23 C24 C25 0.7(4)
C23 C24 C25 C26 -0.4(4)
C23 C24 C25 N4 179.5(3)
O5 N4 C25 C24 176.7(3)
O6 N4 C25 C24 -2.4(4)
O5 N4 C25 C26 -3.4(5)
O6 N4 C25 C26 177.5(3)
C22 C21 C26 C25 2.8(4)
N3 C21 C26 C25 -177.9(2)
C24 C25 C26 C21 -1.3(4)
N4 C25 C26 C21 178.7(3)
